data_1533356
loop_
_publ_author_name
'Chernaya, V.V.'
'Antipov, E.V.'
'Tsirlin, A.A.'
'Shpanchenko, R.V.'
'Hadermann, J.'
'Gippius, A.A.'
'Geibel, C.'
'D'yakov, V.'
'Morozova, E.N.'
'Kaul, E.E.'

_publ_section_title
;
 Cryystal structure and properties of the new vanadyl(IV) phosphates Na2 M
 V O (P O4)2, M = Ca and Sr
;
_journal_name_full 'Journal of Solid State Chemistry'
_journal_page_first 2875
_journal_page_last 2880
_journal_volume 177
_journal_year 2004
_chemical_formula_sum 'Na2 O9 P2 Sr V'
_chemical_name_systematic 'Na2 Sr ((V O) (P O4)2)'
_space_group_IT_number 62
_symmetry_space_group_name_Hall '-P 2ac 2n'
_symmetry_space_group_name_H-M 'P n m a'
_cell_angle_alpha 90
_cell_angle_beta 90
_cell_angle_gamma 90
_cell_formula_units_Z 4
_cell_length_a 10.6476
_cell_length_b 6.6224
_cell_length_c 10.2537
_cell_volume 723.016
_citation_journal_id_ASTM JSSCBI
_cod_data_source_file Chernaya_JSSCBI_2004_1815.cif
_cod_data_source_block Na2O9P2Sr1V1
_cod_original_cell_volume 723.0157
_cod_original_formula_sum 'Na2 O9 P2 Sr1 V1'
_cod_database_code 1533356

loop_
_symmetry_equiv_pos_as_xyz
x,y,z
-x+1/2,-y,z+1/2
x+1/2,-y+1/2,-z+1/2
-x,y+1/2,-z
-x,-y,-z
x-1/2,y,-z-1/2
-x-1/2,y-1/2,z-1/2
x,-y-1/2,z

loop_
_atom_site_label
_atom_site_type_symbol
_atom_site_fract_x
_atom_site_fract_y
_atom_site_fract_z
_atom_site_occupancy
_atom_site_U_iso_or_equiv
Na1 Na+1 0.7868 -0.0028 0.3666 1 0.0
O1 O-2 0.1746 0.25 0.4291 1 0.0
P2 P+5 0.9161 0.25 0.6304 1 0.0
O7 O-2 0.7875 0.25 0.7065 1 0.0
P1 P+5 0.3142 0.25 0.4161 1 0.0
V1 V+4 0.0268 0.25 0.3113 1 0.0
O4 O-2 0.3654 0.0507 0.4832 1 0.0
O6 O-2 0.6011 0.25 0.3295 1 0.0
Sr1 Sr+2 0.5573 0.25 0.597 1 0.0
O2 O-2 0.9888 0.0586 0.6773 1 0.0
O3 O-2 0.9011 0.25 0.4876 1 0.0
O5 O-2 0.8536 0.25 0.227 1 0.0
